data_1004107
loop_
_publ_author_name
'Tancret, N'
'Obbade, S'
'Abraham, F'

_publ_section_title
;
Ab initio structure determination of uranyl divanadate (U O2)2 V2 O7
from powder X-ray diffraction data
;
_journal_coden_ASTM EJSCE5
_journal_name_full
;
European Journal of Solid State Inorganic Chemistry
;
_journal_page_first 195
_journal_page_last 207
_journal_volume 32
_journal_year 1995
_chemical_formula_structural '(U O2)2 (V2 O7)'
_chemical_formula_sum 'O11 U2 V2'
_chemical_name_systematic 'Dioxouranium(VI) divanadate'
_space_group_IT_number 14
_symmetry_cell_setting monoclinic
_symmetry_Int_Tables_number 14
_symmetry_space_group_name_Hall '-P 2ybc'
_symmetry_space_group_name_H-M 'P 1 21/c 1'
_cell_angle_alpha 90
_cell_angle_beta 119.745(1)
_cell_angle_gamma 90
_cell_formula_units_Z 2
_cell_length_a 5.6492(1)
_cell_length_b 13.1841(2)
_cell_length_c 7.2844(1)
_cell_volume 471.1
_exptl_crystal_density_meas 5.31
_refine_ls_R_factor_all 0.028
_cod_database_code 1004107

loop_
_symmetry_equiv_pos_as_xyz
x,y,z
-x,1/2+y,1/2-z
-x,-y,-z
x,1/2-y,1/2+z

loop_
_atom_site_label
_atom_site_type_symbol
_atom_site_symmetry_multiplicity
_atom_site_Wyckoff_symbol
_atom_site_fract_x
_atom_site_fract_y
_atom_site_fract_z
_atom_site_occupancy
_atom_site_attached_hydrogens
_atom_site_calc_flag
U1 U6+ 4 e 0.1647(4) 0.6783(2) 0.3297(3) 1. 0 d
V1 V5+ 4 e 0.199(2) 0.5731(6) 0.851(2) 1. 0 d
O1 O2- 4 e 0.151(5) 0.662(2) 0.007(4) 1. 0 d
O2 O2- 4 e 0.827(6) 0.690(2) 0.212(5) 1. 0 d
O3 O2- 2 d 0.5 0.5 0. 1. 0 d
O4 O2- 4 e 0.194(5) 0.651(2) 0.663(4) 1. 0 d
O5 O2- 4 e 0.507(6) 0.652(2) 0.461(5) 1. 0 d
O6 O2- 4 e -0.068(6) 0.495(2) 0.732(5) 1. 0 d

loop_
_atom_type_symbol
_atom_type_oxidation_number
U6+ 6.000
V5+ 5.000
O2- -2.000
